data_7717747
loop_
_publ_author_name
'Wang, Jihua'
'Li, Hui'
'Gong, Li Ge'
'Dong, Limin'
'Gu, Yun Hao'
'Wang, Mei Jia'
'Yang, Bing He'

_publ_section_title
;
 Pyridine polymer tubular connected with Polyoxometalates as bifunctional
 electrocatalysts for water Splitting
;
_journal_name_full 'Dalton Transactions'
_journal_paper_doi 10.1039/D4DT02612H
_journal_year 2025
_chemical_formula_moiety 'Mo12 O40 P, 2(C5 H5 N), C4 H4 N2'
_chemical_formula_sum 'C14 H14 Mo12 N4 O40 P'
_chemical_formula_weight 2060.54
_space_group_crystal_system monoclinic
_space_group_IT_number 14
_space_group_name_Hall '-P 2yn'
_space_group_name_H-M_alt 'P 1 21/n 1'
_atom_sites_solution_hydrogens geom
_atom_sites_solution_primary direct
_atom_sites_solution_secondary difmap
_audit_block_doi 10.5517/ccdc.csd.cc2jghcw
_audit_creation_date 2023-12-07
_audit_creation_method
;
Olex2 1.2-beta
(compiled 2018.05.29 svn.r3508 for OlexSys, GUI svn.r5506)
;
_audit_update_record
;
2024-03-05 deposited with the CCDC.	2024-12-27 downloaded from the CCDC.
;
_cell_angle_alpha 90.00
_cell_angle_beta 98.907(2)
_cell_angle_gamma 90.00
_cell_formula_units_Z 2
_cell_length_a 12.1937(5)
_cell_length_b 13.9195(6)
_cell_length_c 12.8752(7)
_cell_measurement_reflns_used 5216
_cell_measurement_temperature 170(2)
_cell_measurement_theta_max 26.34
_cell_measurement_theta_min 2.24
_cell_volume 2158.96(17)
_computing_cell_refinement 'SAINT V8.40A (?, 2016)'
_computing_data_reduction 'SAINT V8.40A (?, 2016)'
_computing_molecular_graphics 'Olex2 (Dolomanov et al., 2009)'
_computing_publication_material 'Olex2 (Dolomanov et al., 2009)'
_computing_structure_refinement 'XH (Sheldrick, 2008)'
_computing_structure_solution 'olex2.solve (Bourhis et al., 2015)'
_diffrn_ambient_temperature 170.0
_diffrn_measured_fraction_theta_full 0.998
_diffrn_measured_fraction_theta_max 0.998
_diffrn_measurement_device_type 'CCD area detector'
_diffrn_measurement_method 'phi and omega scans'
_diffrn_radiation_monochromator graphite
_diffrn_radiation_type MoK\a
_diffrn_radiation_wavelength 0.71073
_diffrn_reflns_av_R_equivalents 0.0632
_diffrn_reflns_av_unetI/netI 0.0543
_diffrn_reflns_limit_h_max 13
_diffrn_reflns_limit_h_min -15
_diffrn_reflns_limit_k_max 17
_diffrn_reflns_limit_k_min -17
_diffrn_reflns_limit_l_max 16
_diffrn_reflns_limit_l_min -14
_diffrn_reflns_number 16677
_diffrn_reflns_theta_full 26.38
_diffrn_reflns_theta_max 26.38
_diffrn_reflns_theta_min 2.24
_diffrn_source 'fine-focus sealed tube'
_exptl_absorpt_coefficient_mu 3.516
_exptl_absorpt_correction_T_max 0.0452
_exptl_absorpt_correction_T_min 0.0213
_exptl_absorpt_correction_type none
_exptl_absorpt_process_details
;
SADABS-2016/2 (Bruker,2016/2) was used for absorption correction.
wR2(int) was 0.0810 before and 0.0594 after correction.
The Ratio of minimum to maximum transmission is 0.4712.
The \l/2 correction factor is Not present.
;
_exptl_crystal_density_diffrn 3.170
_exptl_crystal_density_method 'not measured'
_exptl_crystal_description block
_exptl_crystal_F_000 1930.0
_refine_diff_density_max 5.575
_refine_diff_density_min -1.536
_refine_diff_density_rms 0.291
_refine_ls_extinction_coef 0.0008(3)
_refine_ls_extinction_expression Fc^*^=kFc[1+0.001xFc^2^\l^3^/sin(2\q)]^-1/4^
_refine_ls_extinction_method SHELXL
_refine_ls_goodness_of_fit_ref 1.078
_refine_ls_hydrogen_treatment constr
_refine_ls_matrix_type full
_refine_ls_number_parameters 323
_refine_ls_number_reflns 4425
_refine_ls_number_restraints 31
_refine_ls_restrained_S_all 1.091
_refine_ls_R_factor_all 0.0903
_refine_ls_R_factor_gt 0.0734
_refine_ls_shift/su_max 0.001
_refine_ls_shift/su_mean 0.000
_refine_ls_structure_factor_coef Fsqd
_refine_ls_weighting_details 'calc w=1/[\s^2^(Fo^2^)+(0.0798P)^2^+53.2084P] where P=(Fo^2^+2Fc^2^)/3'
_refine_ls_weighting_scheme calc
_refine_ls_wR_factor_gt 0.1868
_refine_ls_wR_factor_ref 0.1993
_reflns_number_gt 3601
_reflns_number_total 4425
_reflns_threshold_expression >2sigma(I)
_cod_data_source_file d4dt02612h2.cif
_cod_data_source_block a
_cod_database_code 7717747
_olex2_refinement_description
;
1. Fixed Uiso
 At 1.2 times of:
  All C(H) groups
2. Rigid bond restraints
 P1, O20
 with sigma for 1-2 distances of 0.01 and sigma for 1-3 distances of 0.02
 O20
 with sigma for 1-2 distances of 0.002 and sigma for 1-3 distances of 0.001
3. Uiso/Uaniso restraints and constraints
Uanis(O7) \\sim Ueq: with sigma of 0.01 and sigma for terminal atoms of 0.02
Uanis(O8) \\sim Ueq: with sigma of 0.01 and sigma for terminal atoms of 0.02
Uanis(O9) \\sim Ueq: with sigma of 0.02 and sigma for terminal atoms of 0.02
Uanis(O11) \\sim Ueq: with sigma of 0.01 and sigma for terminal atoms of 0.02
Uanis(O12) \\sim Ueq: with sigma of 0.01 and sigma for terminal atoms of 0.02
4.a Aromatic/amide H refined with riding coordinates:
 C1(H1), C2(H2), C3(H3), C4(H4), C5(H5), C6(H6), C7(H7)
;
_olex2_submission_special_instructions 'No special instructions were received'

loop_
_space_group_symop_id
_space_group_symop_operation_xyz
1 'x, y, z'
2 '-x+1/2, y+1/2, -z+1/2'
3 '-x, -y, -z'
4 'x-1/2, -y-1/2, z-1/2'

loop_
_atom_site_label
_atom_site_type_symbol
_atom_site_fract_x
_atom_site_fract_y
_atom_site_fract_z
_atom_site_U_iso_or_equiv
_atom_site_adp_type
_atom_site_occupancy
_atom_site_calc_flag
_atom_site_disorder_assembly
_atom_site_disorder_group
_atom_site_site_symmetry_order
_atom_site_refinement_flags_posn
_atom_site_refinement_flags_adp
_atom_site_refinement_flags_occupancy
Mo1 Mo 0.18428(10) 1.19894(8) 0.01667(10) 0.0381(3) Uani 1 d . . 1 . . .
Mo2 Mo 0.04408(11) 0.79909(8) -0.15776(10) 0.0407(3) Uani 1 d . . 1 . . .
Mo3 Mo 0.08049(11) 0.98816(9) 0.27767(9) 0.0415(3) Uani 1 d . . 1 . . .
Mo4 Mo 0.20558(10) 1.01095(9) -0.16781(10) 0.0402(3) Uani 1 d . . 1 . . .
Mo5 Mo 0.09157(11) 0.77777(8) 0.12235(10) 0.0390(3) Uani 1 d . . 1 . . .
Mo6 Mo 0.28254(10) 0.96688(9) 0.10572(10) 0.0421(4) Uani 1 d . . 1 . . .
P1 P 0.0000 1.0000 0.0000 0.0292(9) Uani 1 d . . 2 S TU P
O1 O 0.0572(10) 0.7065(8) -0.2366(9) 0.055(3) Uani 1 d . . 1 . . .
O2 O 0.1185(10) 0.9797(8) 0.4063(7) 0.053(3) Uani 1 d . . 1 . . .
O3 O 0.1373(10) 0.6742(8) 0.1722(9) 0.057(3) Uani 1 d . . 1 . . .
O4 O 0.2694(11) 1.2903(8) 0.0167(10) 0.065(3) Uani 1 d . . 1 . . .
O5 O 0.3045(10) 1.0088(8) -0.2446(9) 0.059(3) Uani 1 d . . 1 . . .
O6 O 0.0468(10) 1.1157(9) 0.2615(12) 0.083(5) Uani 1 d . . 1 . . .
O7 O 0.0764(12) 0.8513(10) 0.2357(11) 0.077(4) Uani 1 d . . 1 . U .
O8 O 0.2194(12) 1.1304(8) -0.1121(9) 0.067(3) Uani 1 d . . 1 . U .
O9 O 0.2711(12) 1.1064(8) 0.0901(9) 0.066(3) Uani 1 d . . 1 . U .
O10 O 0.2911(13) 0.9639(8) -0.0336(9) 0.075(4) Uani 1 d . . 1 . . .
O11 O 0.2297(12) 0.8447(10) 0.1116(11) 0.077(4) Uani 1 d . . 1 . U .
O12 O 0.2136(13) 0.9950(10) 0.2296(12) 0.079(4) Uani 1 d . . 1 . U .
O13 O -0.0584(10) 0.7572(12) 0.0853(9) 0.075(4) Uani 1 d . . 1 . . .
O14 O 0.0817(11) 1.0343(9) -0.2615(13) 0.085(5) Uani 1 d . . 1 . . .
O15 O 0.1029(9) 0.7531(12) -0.0289(8) 0.075(4) Uani 1 d . . 1 . . .
O16 O 0.1591(11) 0.8727(8) -0.1749(13) 0.087(5) Uani 1 d . . 1 . . .
O17 O 0.1051(10) 1.2290(13) 0.1189(9) 0.078(4) Uani 1 d . . 1 . . .
O18 O 0.4165(9) 0.9573(8) 0.1597(9) 0.059(3) Uani 1 d . . 1 . . .
O19 O -0.0838(15) 1.0473(14) -0.0873(16) 0.109(6) Uani 1 d . . 1 . . .
O20 O -0.0326(14) 1.0336(12) 0.1057(12) 0.091(5) Uani 1 d . . 1 . U .
C1 C 0.4610(19) 0.8217(14) 0.8700(19) 0.076(6) Uani 1 d . . 1 . . .
H1 H 0.4876 0.8619 0.8198 0.091 Uiso 1 calc . . 1 R . .
C2 C 0.3813(19) 0.7535(16) 0.8365(13) 0.072(6) Uani 1 d . . 1 . . .
H2 H 0.3551 0.7461 0.7635 0.086 Uiso 1 calc . . 1 R . .
N1 N 0.464(3) 0.772(2) 1.0349(16) 0.112(9) Uani 1 d . . 1 . . .
C3 C 0.400(3) 0.7089(17) 1.015(2) 0.112(13) Uani 1 d . . 1 . . .
H3 H 0.3858 0.6661 1.0693 0.134 Uiso 1 calc . . 1 R . .
C4 C 0.340(2) 0.6966(13) 0.907(3) 0.104(11) Uani 1 d . . 1 . . .
H4 H 0.2795 0.6537 0.8894 0.125 Uiso 1 calc . . 1 R . .
C5 C 0.4995(17) 0.832(2) 0.967(3) 0.102(9) Uani 1 d . . 1 . . .
H5 H 0.5520 0.8805 0.9901 0.123 Uiso 1 calc . . 1 R . .
N2 N 0.5226(13) 0.9832(9) 0.3977(13) 0.059(4) Uani 1 d . . 1 . . .
C6 C 0.6042(12) 1.0168(10) 0.4775(13) 0.045(3) Uani 1 d . . 1 . . .
H6 H 0.6765 1.0300 0.4622 0.054 Uiso 1 calc . . 1 R . .
C7 C 0.4173(12) 0.9697(13) 0.4269(13) 0.051(4) Uani 1 d . . 1 . . .
H7 H 0.3583 0.9497 0.3743 0.061 Uiso 1 calc . . 1 R . .

loop_
_atom_site_aniso_label
_atom_site_aniso_U_11
_atom_site_aniso_U_22
_atom_site_aniso_U_33
_atom_site_aniso_U_23
_atom_site_aniso_U_13
_atom_site_aniso_U_12
Mo1 0.0402(6) 0.0301(6) 0.0425(7) 0.0000(5) 0.0022(5) -0.0052(5)
Mo2 0.0554(8) 0.0277(6) 0.0362(7) -0.0067(5) -0.0012(5) 0.0072(5)
Mo3 0.0583(8) 0.0359(6) 0.0276(6) 0.0010(5) -0.0022(5) -0.0035(5)
Mo4 0.0419(7) 0.0392(6) 0.0419(7) 0.0053(5) 0.0142(5) 0.0031(5)
Mo5 0.0537(7) 0.0254(5) 0.0383(7) 0.0039(5) 0.0087(5) 0.0065(5)
Mo6 0.0334(6) 0.0446(7) 0.0457(7) -0.0006(5) -0.0020(5) 0.0009(5)
P1 0.034(2) 0.026(2) 0.026(2) 0.0027(17) 0.0004(17) 0.0019(17)
O1 0.063(7) 0.045(6) 0.055(7) -0.018(5) 0.001(5) 0.011(5)
O2 0.079(8) 0.053(6) 0.024(5) 0.005(4) -0.004(5) -0.001(6)
O3 0.066(7) 0.051(6) 0.054(7) 0.015(5) 0.014(6) 0.018(6)
O4 0.083(9) 0.052(7) 0.057(7) 0.010(5) -0.001(6) -0.030(6)
O5 0.067(7) 0.058(7) 0.058(7) 0.017(5) 0.030(6) 0.015(6)
O6 0.059(7) 0.052(7) 0.122(12) 0.039(7) -0.036(8) -0.012(6)
O7 0.083(7) 0.069(7) 0.089(7) -0.027(6) 0.049(6) -0.023(6)
O8 0.099(7) 0.051(6) 0.044(5) 0.001(5) -0.006(5) 0.024(5)
O9 0.107(9) 0.045(6) 0.041(6) -0.005(5) -0.002(6) 0.024(6)
O10 0.135(12) 0.042(6) 0.039(6) -0.002(5) -0.012(7) 0.038(7)
O11 0.088(7) 0.069(6) 0.086(7) -0.029(6) 0.052(6) -0.032(6)
O12 0.099(8) 0.069(7) 0.082(7) -0.031(6) 0.055(6) -0.023(6)
O13 0.052(7) 0.140(13) 0.033(6) 0.008(7) 0.007(5) 0.033(8)
O14 0.065(8) 0.041(6) 0.134(13) 0.039(7) -0.032(8) -0.012(6)
O15 0.042(6) 0.149(13) 0.033(6) 0.005(7) 0.007(5) 0.023(7)
O16 0.066(8) 0.040(6) 0.134(13) 0.037(7) -0.052(8) -0.013(6)
O17 0.046(6) 0.152(14) 0.035(6) 0.015(7) 0.001(5) 0.022(8)
O18 0.046(6) 0.055(7) 0.068(8) -0.001(6) -0.016(5) 0.014(5)
O19 0.093(12) 0.103(13) 0.128(15) -0.016(11) 0.005(11) 0.013(10)
O20 0.107(12) 0.095(11) 0.078(9) -0.002(8) 0.038(9) 0.014(9)
C1 0.098(16) 0.054(11) 0.090(16) 0.008(10) 0.066(14) 0.004(11)
C2 0.094(15) 0.085(14) 0.033(9) -0.016(9) 0.002(9) 0.038(12)
N1 0.16(2) 0.101(17) 0.057(12) 0.012(12) -0.029(14) 0.071(17)
C3 0.23(4) 0.050(12) 0.082(18) 0.034(12) 0.11(2) 0.044(17)
C4 0.083(15) 0.039(10) 0.21(3) -0.047(15) 0.085(19) -0.023(10)
C5 0.047(11) 0.14(3) 0.11(2) -0.03(2) -0.005(13) 0.000(14)
N2 0.066(9) 0.037(7) 0.073(10) 0.003(6) 0.007(7) -0.002(6)
C6 0.034(7) 0.040(7) 0.059(10) 0.001(7) 0.000(6) -0.001(6)
C7 0.037(7) 0.067(10) 0.047(9) -0.005(8) 0.006(6) -0.008(7)

loop_
_atom_type_symbol
_atom_type_description
_atom_type_scat_dispersion_real
_atom_type_scat_dispersion_imag
_atom_type_scat_source
C C 0.0033 0.0016 'International Tables Vol C Tables 4.2.6.8 and 6.1.1.4'
N N 0.0061 0.0033 'International Tables Vol C Tables 4.2.6.8 and 6.1.1.4'
O O 0.0106 0.0060 'International Tables Vol C Tables 4.2.6.8 and 6.1.1.4'
P P 0.1023 0.0942 'International Tables Vol C Tables 4.2.6.8 and 6.1.1.4'
Mo Mo -1.6832 0.6857 'International Tables Vol C Tables 4.2.6.8 and 6.1.1.4'
Cd Cd -0.8075 1.2024 'International Tables Vol C Tables 4.2.6.8 and 6.1.1.4'
H H 0.0000 0.0000 'International Tables Vol C Tables 4.2.6.8 and 6.1.1.4'

loop_
_geom_angle_atom_site_label_1
_geom_angle_atom_site_label_2
_geom_angle_atom_site_label_3
_geom_angle
_geom_angle_site_symmetry_1
_geom_angle_site_symmetry_3
_geom_angle_publ_flag
O4 Mo1 O8 98.8(6) . . ?
O4 Mo1 O9 103.3(7) . . ?
O4 Mo1 O13 100.9(7) . 3_575 ?
O4 Mo1 O17 103.3(7) . . ?
O9 Mo1 O8 84.9(5) . . ?
O9 Mo1 O13 153.5(6) . 3_575 ?
O13 Mo1 O8 80.8(5) 3_575 . ?
O17 Mo1 O8 156.7(6) . . ?
O17 Mo1 O9 96.8(6) . . ?
O17 Mo1 O13 88.0(5) . 3_575 ?
O1 Mo2 O6 98.5(6) . 3_575 ?
O1 Mo2 O15 102.8(6) . . ?
O1 Mo2 O16 102.6(7) . . ?
O1 Mo2 O17 100.3(6) . 3_575 ?
O1 Mo2 O20 157.6(6) . 3_575 ?
O6 Mo2 O17 81.4(6) 3_575 3_575 ?
O6 Mo2 O20 64.2(6) 3_575 3_575 ?
O15 Mo2 O6 157.2(7) . 3_575 ?
O15 Mo2 O17 87.0(5) . 3_575 ?
O15 Mo2 O20 96.7(7) . 3_575 ?
O16 Mo2 O6 86.6(5) . 3_575 ?
O16 Mo2 O15 96.3(6) . . ?
O16 Mo2 O17 155.5(7) . 3_575 ?
O16 Mo2 O20 64.1(6) . 3_575 ?
O17 Mo2 O20 91.4(6) 3_575 3_575 ?
O2 Mo3 O6 102.0(6) . . ?
O2 Mo3 O7 101.3(6) . . ?
O2 Mo3 O12 102.5(7) . . ?
O2 Mo3 O14 102.4(6) . 3_575 ?
O2 Mo3 O19 157.0(6) . 3_575 ?
O2 Mo3 O20 159.3(5) . . ?
O6 Mo3 O7 155.3(7) . . ?
O6 Mo3 O12 96.1(7) . . ?
O6 Mo3 O14 86.4(5) . 3_575 ?
O6 Mo3 O19 96.7(7) . 3_575 ?
O6 Mo3 O20 64.5(6) . . ?
O7 Mo3 O14 80.6(6) . 3_575 ?
O7 Mo3 O19 63.1(6) . 3_575 ?
O7 Mo3 O20 90.8(6) . . ?
O12 Mo3 O7 86.8(5) . . ?
O12 Mo3 O14 153.8(7) . 3_575 ?
O12 Mo3 O19 61.9(6) . 3_575 ?
O12 Mo3 O20 94.8(6) . . ?
O14 Mo3 O19 91.9(7) 3_575 3_575 ?
O14 Mo3 O20 62.8(6) 3_575 . ?
O20 Mo3 O19 43.5(5) . 3_575 ?
O5 Mo4 O8 102.7(6) . . ?
O5 Mo4 O10 100.3(6) . . ?
O5 Mo4 O14 102.3(7) . . ?
O5 Mo4 O16 100.4(7) . . ?
O5 Mo4 O20 157.5(6) . 3_575 ?
O8 Mo4 O10 87.3(5) . . ?
O8 Mo4 O14 96.7(6) . . ?
O8 Mo4 O16 155.4(7) . . ?
O8 Mo4 O20 97.8(6) . 3_575 ?
O10 Mo4 O16 80.2(5) . . ?
O10 Mo4 O20 89.7(6) . 3_575 ?
O14 Mo4 O10 155.5(7) . . ?
O14 Mo4 O16 86.6(5) . . ?
O14 Mo4 O20 65.8(6) . 3_575 ?
O16 Mo4 O20 61.3(6) . 3_575 ?
O3 Mo5 O7 104.6(6) . . ?
O3 Mo5 O11 101.7(6) . . ?
O3 Mo5 O13 103.2(7) . . ?
O3 Mo5 O15 99.2(6) . . ?
O3 Mo5 O19 159.6(6) . 3_575 ?
O7 Mo5 O11 89.1(5) . . ?
O7 Mo5 O13 94.3(6) . . ?
O7 Mo5 O15 155.4(7) . . ?
O7 Mo5 O19 65.6(7) . 3_575 ?
O11 Mo5 O15 79.8(6) . . ?
O11 Mo5 O19 61.7(6) . 3_575 ?
O13 Mo5 O11 153.1(7) . . ?
O13 Mo5 O15 86.4(5) . . ?
O13 Mo5 O19 95.6(6) . 3_575 ?
O15 Mo5 O19 89.9(7) . 3_575 ?
O9 Mo6 O19 91.0(6) . 3_575 ?
O10 Mo6 O9 86.2(5) . . ?
O10 Mo6 O11 95.4(6) . . ?
O10 Mo6 O12 155.4(7) . . ?
O10 Mo6 O19 96.4(7) . 3_575 ?
O11 Mo6 O9 155.5(6) . . ?
O11 Mo6 O12 87.3(5) . . ?
O11 Mo6 O19 64.6(7) . 3_575 ?
O12 Mo6 O9 81.5(6) . . ?
O12 Mo6 O19 62.8(7) . 3_575 ?
O18 Mo6 O9 99.9(6) . . ?
O18 Mo6 O10 101.9(7) . . ?
O18 Mo6 O11 103.7(6) . . ?
O18 Mo6 O12 101.1(7) . . ?
O18 Mo6 O19 159.2(7) . 3_575 ?
O19 P1 O19 180.000(3) 3_575 . ?
O19 P1 O20 106.3(9) 3_575 3_575 ?
O19 P1 O20 73.7(9) . 3_575 ?
O19 P1 O20 73.7(9) 3_575 . ?
O19 P1 O20 106.3(9) . . ?
O20 P1 O20 180.000(3) . 3_575 ?
Mo3 O6 Mo2 138.4(8) . 3_575 ?
Mo5 O7 Mo3 139.6(8) . . ?
Mo4 O8 Mo1 138.0(8) . . ?
Mo1 O9 Mo6 141.0(7) . . ?
Mo6 O10 Mo4 138.7(8) . . ?
Mo6 O11 Mo5 139.8(8) . . ?
Mo3 O12 Mo6 141.6(9) . . ?
Mo5 O13 Mo1 140.4(8) . 3_575 ?
Mo4 O14 Mo3 139.3(9) . 3_575 ?
Mo2 O15 Mo5 138.5(8) . . ?
Mo2 O16 Mo4 140.4(9) . . ?
Mo1 O17 Mo2 138.6(8) . 3_575 ?
Mo5 O19 Mo3 91.2(7) 3_575 3_575 ?
Mo6 O19 Mo3 93.2(6) 3_575 3_575 ?
Mo6 O19 Mo5 93.1(6) 3_575 3_575 ?
P1 O19 Mo3 121.2(9) . 3_575 ?
P1 O19 Mo5 123.7(10) . 3_575 ?
P1 O19 Mo6 125.4(11) . 3_575 ?
Mo2 O20 Mo3 92.6(6) 3_575 . ?
Mo2 O20 Mo4 93.6(5) 3_575 3_575 ?
Mo4 O20 Mo3 91.8(5) 3_575 . ?
P1 O20 Mo2 124.4(9) . 3_575 ?
P1 O20 Mo3 121.4(9) . . ?
P1 O20 Mo4 124.2(10) . 3_575 ?
C5 C1 C2 121(2) . . ?
C4 C2 C1 120(2) . . ?
C3 N1 C5 127(2) . . ?
N1 C3 C4 120(2) . . ?
C2 C4 C3 113(2) . . ?
C1 C5 N1 118(3) . . ?
C6 N2 C7 115.2(15) . . ?
C7 C6 N2 121.0(15) 3_676 . ?
C6 C7 N2 123.7(15) 3_676 . ?

loop_
_geom_bond_atom_site_label_1
_geom_bond_atom_site_label_2
_geom_bond_distance
_geom_bond_site_symmetry_2
_geom_bond_publ_flag
Mo1 O4 1.641(11) . ?
Mo1 O8 2.015(12) . ?
Mo1 O9 1.834(11) . ?
Mo1 O13 1.957(11) 3_575 ?
Mo1 O17 1.798(12) . ?
Mo2 O1 1.664(10) . ?
Mo2 O6 1.990(11) 3_575 ?
Mo2 O15 1.819(11) . ?
Mo2 O16 1.778(13) . ?
Mo2 O17 1.998(13) 3_575 ?
Mo2 O20 2.434(16) 3_575 ?
Mo3 O2 1.653(9) . ?
Mo3 O6 1.826(12) . ?
Mo3 O7 1.978(13) . ?
Mo3 O12 1.827(13) . ?
Mo3 O14 1.981(13) 3_575 ?
Mo3 O19 2.51(2) 3_575 ?
Mo3 O20 2.501(17) . ?
Mo4 O5 1.674(11) . ?
Mo4 O8 1.808(12) . ?
Mo4 O10 1.986(11) . ?
Mo4 O14 1.811(12) . ?
Mo4 O16 2.005(11) . ?
Mo4 O20 2.449(16) 3_575 ?
Mo5 O3 1.640(10) . ?
Mo5 O7 1.816(12) . ?
Mo5 O11 1.948(12) . ?
Mo5 O13 1.840(12) . ?
Mo5 O15 2.003(11) . ?
Mo5 O19 2.48(2) 3_575 ?
Mo6 O9 1.955(11) . ?
Mo6 O10 1.813(12) . ?
Mo6 O11 1.825(12) . ?
Mo6 O12 1.954(12) . ?
Mo6 O18 1.679(10) . ?
Mo6 O19 2.406(18) 3_575 ?
P1 O19 1.544(19) 3_575 ?
P1 O19 1.544(19) . ?
P1 O20 1.548(15) . ?
P1 O20 1.548(15) 3_575 ?
O6 Mo2 1.990(11) 3_575 ?
O13 Mo1 1.957(11) 3_575 ?
O14 Mo3 1.981(13) 3_575 ?
O17 Mo2 1.998(13) 3_575 ?
O19 Mo3 2.51(2) 3_575 ?
O19 Mo5 2.48(2) 3_575 ?
O19 Mo6 2.406(18) 3_575 ?
O20 Mo2 2.434(16) 3_575 ?
O20 Mo4 2.449(16) 3_575 ?
C1 C2 1.38(3) . ?
C1 C5 1.27(3) . ?
C2 C4 1.36(3) . ?
N1 C3 1.18(4) . ?
N1 C5 1.32(4) . ?
C3 C4 1.48(4) . ?
N2 C6 1.40(2) . ?
N2 C7 1.41(2) . ?
C6 C7 1.31(2) 3_676 ?
C7 C6 1.31(2) 3_676 ?
